data_1521172
loop_
_publ_author_name
'Hoenle, W.'
'von Schnering, H.G.'
'Yvon, K.'
'Lipka, A.'

_publ_section_title
;
 New compounds with infinite chains of face-condensed octahedral Mo6
 clusters: In Mo3 Se3, In Mo3 Te3, Tl Mo3 Se3 and Tl Mo3 Te3
;
_journal_name_full 'Journal of the Less-Common Metals'
_journal_page_first 135
_journal_page_last 145
_journal_volume 71
_journal_year 1980
_chemical_formula_sum 'Mo3 Te3 Tl'
_chemical_name_systematic 'Tl Mo3 Te3'
_space_group_IT_number 176
_symmetry_space_group_name_Hall '-P 6c'
_symmetry_space_group_name_H-M 'P 63/m'
_cell_angle_alpha 90
_cell_angle_beta 90
_cell_angle_gamma 120
_cell_formula_units_Z 2
_cell_length_a 9.428
_cell_length_b 9.428
_cell_length_c 4.583
_cell_volume 352.793
_citation_journal_id_ASTM JCOMAH
_cod_data_source_file Hoenle_JCOMAH_1980_1667.cif
_cod_data_source_block Mo3Te3Tl1
_cod_original_cell_volume 352.7928
_cod_original_formula_sum 'Mo3 Te3 Tl1'
_cod_database_code 1521172

loop_
_symmetry_equiv_pos_as_xyz
x,y,z
x-y,x,z+1/2
-y,x-y,z
-x,-y,z+1/2
-x+y,-x,z
y,-x+y,z+1/2
-x,-y,-z
-x+y,-x,-z-1/2
y,-x+y,-z
x,y,-z-1/2
x-y,x,-z
-y,x-y,-z-1/2

loop_
_atom_site_label
_atom_site_type_symbol
_atom_site_fract_x
_atom_site_fract_y
_atom_site_fract_z
_atom_site_occupancy
_atom_site_U_iso_or_equiv
Mo1 Mo+1 0.176 0.138 0.25 1 0.0
Tl1 Tl+1 0.6667 0.3333 0.25 1 0.0
Te1 Te-2 0.068 0.369 0.25 1 0.0
